data_2219281
loop_
_publ_author_name
'Ramos Silva, Manuela'
'Silva, Joana A.'
'Martins, Nuno D.'
'Matos Beja, Ana'
'Sobral, Abilio J. F. N.'

_publ_section_title
;
 4-Amino-3,5-di-2-pyridyl-4<i>H</i>-1,2,4-triazole
;
_journal_coeditor_code BX2169
_journal_issue 9
_journal_name_full 'Acta Crystallographica Section E'
_journal_page_first o1762
_journal_paper_doi 10.1107/S1600536808025658
_journal_volume 64
_journal_year 2008
_chemical_formula_iupac 'C12 H10 N6'
_chemical_formula_moiety 'C12 H10 N6'
_chemical_formula_sum 'C12 H10 N6'
_chemical_formula_weight 238.26
_chemical_name_systematic
;
4-Amino-3,5-di-2-pyridyl-4H-1,2,4-triazole
;
_space_group_IT_number 14
_symmetry_cell_setting monoclinic
_symmetry_space_group_name_Hall '-P 2ybc'
_symmetry_space_group_name_H-M 'P 1 21/c 1'
_atom_sites_solution_hydrogens geom
_atom_sites_solution_primary direct
_atom_sites_solution_secondary difmap
_audit_creation_method SHELXL-97
_cell_angle_alpha 90.00
_cell_angle_beta 95.474(2)
_cell_angle_gamma 90.00
_cell_formula_units_Z 4
_cell_length_a 6.6191(2)
_cell_length_b 14.7136(4)
_cell_length_c 11.4703(4)
_cell_measurement_reflns_used 3853
_cell_measurement_temperature 293(2)
_cell_measurement_theta_max 22.86
_cell_measurement_theta_min 2.26
_cell_volume 1112.01(6)
_computing_cell_refinement 'SAINT (Bruker, 2003)'
_computing_data_collection 'SMART (Bruker, 2003)'
_computing_data_reduction 'SAINT (Bruker, 2003)'
_computing_molecular_graphics 'ORTEPII (Johnson, 1976)'
_computing_publication_material 'SHELXL97 (Sheldrick, 2008)'
_computing_structure_refinement 'SHELXL97 (Sheldrick, 2008)'
_computing_structure_solution 'SHELXS97 (Sheldrick, 2008)'
_diffrn_ambient_temperature 293(2)
_diffrn_measured_fraction_theta_full 1.000
_diffrn_measured_fraction_theta_max 0.985
_diffrn_measurement_device_type 'Bruker APEX CCD area-detector'
_diffrn_measurement_method '\f and \w'
_diffrn_radiation_monochromator graphite
_diffrn_radiation_source 'fine-focus sealed tube'
_diffrn_radiation_type MoK\a
_diffrn_radiation_wavelength 0.71073
_diffrn_reflns_av_R_equivalents 0.0516
_diffrn_reflns_av_sigmaI/netI 0.0465
_diffrn_reflns_limit_h_max 8
_diffrn_reflns_limit_h_min -8
_diffrn_reflns_limit_k_max 19
_diffrn_reflns_limit_k_min -19
_diffrn_reflns_limit_l_max 14
_diffrn_reflns_limit_l_min -15
_diffrn_reflns_number 23253
_diffrn_reflns_theta_full 25.50
_diffrn_reflns_theta_max 28.42
_diffrn_reflns_theta_min 2.26
_exptl_absorpt_coefficient_mu 0.094
_exptl_absorpt_correction_T_max 0.99
_exptl_absorpt_correction_T_min 0.91
_exptl_absorpt_correction_type multi-scan
_exptl_absorpt_process_details '(SADABS; Sheldrick, 2000)'
_exptl_crystal_colour colourless
_exptl_crystal_density_diffrn 1.423
_exptl_crystal_density_method 'not measured'
_exptl_crystal_description block
_exptl_crystal_F_000 496
_exptl_crystal_size_max 0.20
_exptl_crystal_size_mid 0.13
_exptl_crystal_size_min 0.12
_refine_diff_density_max 0.191
_refine_diff_density_min -0.149
_refine_ls_extinction_method none
_refine_ls_goodness_of_fit_ref 1.000
_refine_ls_hydrogen_treatment refxyz
_refine_ls_matrix_type full
_refine_ls_number_parameters 193
_refine_ls_number_reflns 2751
_refine_ls_number_restraints 0
_refine_ls_restrained_S_all 1.000
_refine_ls_R_factor_all 0.1165
_refine_ls_R_factor_gt 0.0449
_refine_ls_shift/su_max 0.000
_refine_ls_shift/su_mean 0.000
_refine_ls_structure_factor_coef Fsqd
_refine_ls_weighting_details 'calc w=1/[\s^2^(Fo^2^)+(0.046P)^2^+0.1952P] where P=(Fo^2^+2Fc^2^)/3'
_refine_ls_weighting_scheme calc
_refine_ls_wR_factor_gt 0.0910
_refine_ls_wR_factor_ref 0.1164
_reflns_number_gt 1465
_reflns_number_total 2751
_reflns_threshold_expression I>2\s(I)
_cod_data_source_file bx2169.cif
_cod_data_source_block I
_cod_original_sg_symbol_H-M 'P 21/c'
_cod_database_code 2219281
_cod_database_fobs_code 2219281

loop_
_symmetry_equiv_pos_as_xyz
'x, y, z'
'-x, y+1/2, -z+1/2'
'-x, -y, -z'
'x, -y-1/2, z-1/2'

loop_
_atom_site_type_symbol
_atom_site_label
_atom_site_fract_x
_atom_site_fract_y
_atom_site_fract_z
_atom_site_U_iso_or_equiv
_atom_site_adp_type
_atom_site_calc_flag
_atom_site_occupancy
C C2 0.1009(3) 0.37992(12) 0.68150(16) 0.0427(4) Uani d 1
C C7 0.7970(3) 0.18467(13) 0.82952(18) 0.0530(5) Uani d 1
H H7 0.836(3) 0.1715(13) 0.9131(17) 0.064 Uiso d 1
N N1 0.2528(2) 0.33629(9) 0.74750(12) 0.0384(4) Uani d 1
C C3 0.5629(2) 0.24896(11) 0.69618(15) 0.0379(4) Uani d 1
N N5 0.6192(2) 0.22823(10) 0.80804(12) 0.0465(4) Uani d 1
N N2 0.2987(2) 0.32021(11) 0.56204(13) 0.0501(4) Uani d 1
N N4 0.2880(3) 0.33726(12) 0.87071(14) 0.0519(4) Uani d 1
H H4A 0.165(3) 0.3529(14) 0.8928(16) 0.062 Uiso d 1
H H4B 0.330(3) 0.2842(14) 0.8950(17) 0.062 Uiso d 1
C C1 0.3737(3) 0.30049(11) 0.66995(14) 0.0391(4) Uani d 1
C C8 -0.0739(3) 0.42729(11) 0.72304(17) 0.0449(4) Uani d 1
N N3 0.1269(2) 0.37060(11) 0.56956(13) 0.0519(4) Uani d 1
C C5 0.8555(3) 0.18073(13) 0.62990(19) 0.0531(5) Uani d 1
H H5 0.941(3) 0.1645(13) 0.5678(17) 0.064 Uiso d 1
C C6 0.9189(3) 0.16063(13) 0.74431(19) 0.0538(5) Uani d 1
H H6 1.043(3) 0.1340(14) 0.7618(17) 0.065 Uiso d 1
C C4 0.6753(3) 0.22542(13) 0.60482(17) 0.0480(5) Uani d 1
H H4 0.624(3) 0.2418(13) 0.5236(16) 0.058 Uiso d 1
N N6 -0.0897(3) 0.42970(12) 0.83758(16) 0.0646(5) Uani d 1
C C11 -0.3997(3) 0.51251(15) 0.7968(3) 0.0736(7) Uani d 1
H H11 -0.519(3) 0.5398(17) 0.8311(19) 0.088 Uiso d 1
C C9 -0.2150(3) 0.46755(14) 0.6418(2) 0.0603(6) Uani d 1
H H9 -0.190(3) 0.4675(14) 0.5611(19) 0.072 Uiso d 1
C C10 -0.3793(3) 0.51058(15) 0.6802(3) 0.0711(7) Uani d 1
H H10 -0.482(3) 0.5412(16) 0.6283(19) 0.085 Uiso d 1
C C12 -0.2542(4) 0.47175(17) 0.8721(2) 0.0802(8) Uani d 1
H H12 -0.255(3) 0.4710(16) 0.960(2) 0.096 Uiso d 1

loop_
_atom_site_aniso_label
_atom_site_aniso_U_11
_atom_site_aniso_U_22
_atom_site_aniso_U_33
_atom_site_aniso_U_12
_atom_site_aniso_U_13
_atom_site_aniso_U_23
C2 0.0435(10) 0.0367(9) 0.0468(11) -0.0022(8) -0.0023(8) 0.0011(8)
C7 0.0573(13) 0.0494(12) 0.0509(12) 0.0076(10) -0.0027(10) 0.0060(9)
N1 0.0419(8) 0.0365(8) 0.0364(8) -0.0017(6) 0.0019(6) 0.0009(6)
C3 0.0403(10) 0.0328(9) 0.0402(10) -0.0060(8) 0.0014(7) 0.0004(7)
N5 0.0500(9) 0.0468(9) 0.0420(9) 0.0050(7) 0.0010(7) 0.0029(7)
N2 0.0528(10) 0.0531(10) 0.0428(9) 0.0067(8) -0.0035(7) -0.0006(7)
N4 0.0557(10) 0.0604(11) 0.0400(9) 0.0125(9) 0.0061(7) 0.0026(8)
C1 0.0420(10) 0.0379(9) 0.0372(10) -0.0047(8) 0.0025(8) -0.0004(8)
C8 0.0425(10) 0.0312(9) 0.0610(12) -0.0031(8) 0.0044(9) 0.0017(9)
N3 0.0539(10) 0.0505(9) 0.0491(10) 0.0070(8) -0.0060(7) -0.0004(7)
C5 0.0515(13) 0.0498(12) 0.0601(13) -0.0011(10) 0.0172(10) -0.0055(10)
C6 0.0455(12) 0.0408(11) 0.0749(15) 0.0046(9) 0.0041(11) 0.0014(10)
C4 0.0479(11) 0.0531(12) 0.0435(11) -0.0027(9) 0.0076(9) -0.0003(9)
N6 0.0655(11) 0.0583(11) 0.0734(13) 0.0183(9) 0.0243(9) 0.0182(9)
C11 0.0536(14) 0.0501(13) 0.121(2) 0.0119(11) 0.0267(14) 0.0134(14)
C9 0.0550(13) 0.0480(12) 0.0747(15) 0.0059(10) -0.0096(11) -0.0056(11)
C10 0.0532(14) 0.0476(13) 0.109(2) 0.0097(11) -0.0094(14) -0.0053(13)
C12 0.0793(17) 0.0738(16) 0.0932(19) 0.0264(14) 0.0378(15) 0.0253(15)

loop_
_atom_type_symbol
_atom_type_description
_atom_type_scat_dispersion_real
_atom_type_scat_dispersion_imag
_atom_type_scat_source
C C 0.0033 0.0016 'International Tables Vol C Tables 4.2.6.8 and 6.1.1.4'
H H 0.0000 0.0000 'International Tables Vol C Tables 4.2.6.8 and 6.1.1.4'
N N 0.0061 0.0033 'International Tables Vol C Tables 4.2.6.8 and 6.1.1.4'

loop_
_geom_angle_atom_site_label_1
_geom_angle_atom_site_label_2
_geom_angle_atom_site_label_3
_geom_angle
N3 C2 N1 109.53(16)
N3 C2 C8 123.05(16)
N1 C2 C8 127.35(17)
N5 C7 C6 123.87(19)
N5 C7 H7 114.5(11)
C6 C7 H7 121.6(11)
C1 N1 C2 105.60(14)
C1 N1 N4 127.52(15)
C2 N1 N4 126.53(15)
N5 C3 C4 123.26(17)
N5 C3 C1 117.90(15)
C4 C3 C1 118.84(16)
C3 N5 C7 116.38(16)
C1 N2 N3 107.48(14)
N1 N4 H4A 102.4(12)
N1 N4 H4B 109.3(13)
H4A N4 H4B 114.2(19)
N2 C1 N1 109.65(15)
N2 C1 C3 122.78(16)
N1 C1 C3 127.55(15)
N6 C8 C9 122.78(19)
N6 C8 C2 118.20(16)
C9 C8 C2 119.03(19)
C2 N3 N2 107.73(14)
C4 C5 C6 119.04(19)
C4 C5 H5 120.9(12)
C6 C5 H5 120.0(12)
C5 C6 C7 118.6(2)
C5 C6 H6 119.2(12)
C7 C6 H6 122.1(12)
C5 C4 C3 118.76(18)
C5 C4 H4 122.0(10)
C3 C4 H4 119.3(11)
C8 N6 C12 116.51(19)
C10 C11 C12 118.8(2)
C10 C11 H11 123.6(13)
C12 C11 H11 117.5(13)
C10 C9 C8 119.1(2)
C10 C9 H9 122.1(13)
C8 C9 H9 118.7(13)
C11 C10 C9 119.0(2)
C11 C10 H10 117.6(13)
C9 C10 H10 123.4(13)
N6 C12 C11 123.8(2)
N6 C12 H12 111.7(14)
C11 C12 H12 124.5(14)

loop_
_geom_bond_atom_site_label_1
_geom_bond_atom_site_label_2
_geom_bond_distance
C2 N3 1.319(2)
C2 N1 1.361(2)
C2 C8 1.468(2)
C7 N5 1.342(2)
C7 C6 1.372(3)
C7 H7 0.988(19)
N1 C1 1.358(2)
N1 N4 1.410(2)
C3 N5 1.337(2)
C3 C4 1.386(2)
C3 C1 1.470(2)
N2 C1 1.321(2)
N2 N3 1.367(2)
N4 H4A 0.91(2)
N4 H4B 0.87(2)
C8 N6 1.328(2)
C8 C9 1.388(3)
C5 C4 1.369(3)
C5 C6 1.371(3)
C5 H5 0.979(19)
C6 H6 0.92(2)
C4 H4 0.990(18)
N6 C12 1.345(3)
C11 C10 1.358(3)
C11 C12 1.369(3)
C11 H11 1.00(2)
C9 C10 1.367(3)
C9 H9 0.96(2)
C10 H10 0.97(2)
C12 H12 1.01(2)

loop_
_geom_hbond_atom_site_label_D
_geom_hbond_atom_site_label_H
_geom_hbond_atom_site_label_A
_geom_hbond_site_symmetry_A
_geom_hbond_distance_DH
_geom_hbond_distance_HA
_geom_hbond_distance_DA
_geom_hbond_angle_DHA
N4 H4A N6 . 0.91(2) 2.08(2) 2.839(2) 141.1(17)
N4 H4B N5 . 0.87(2) 2.39(2) 2.863(2) 115.0(16)
C4 H4 N5 4_565 0.990(18) 2.509(19) 3.457(2) 160.1(14)
C7 H7 N3 4_666 0.988(19) 2.58(2) 3.444(2) 146.2(14)
C6 H6 Cg1 2_646 0.92(2) 2.75(2) 3.504(2) 140.4(16)
C11 H11 Cg2 2_556 1.00(2) 2.86(2) 3.602(2) 131.9(17)

loop_
_geom_torsion_atom_site_label_1
_geom_torsion_atom_site_label_2
_geom_torsion_atom_site_label_3
_geom_torsion_atom_site_label_4
_geom_torsion
N3 C2 N1 C1 0.46(18)
C8 C2 N1 C1 177.71(16)
N3 C2 N1 N4 174.11(15)
C8 C2 N1 N4 -8.6(3)
C4 C3 N5 C7 1.9(3)
C1 C3 N5 C7 -177.18(15)
C6 C7 N5 C3 -0.5(3)
N3 N2 C1 N1 0.61(19)
N3 N2 C1 C3 -178.15(15)
C2 N1 C1 N2 -0.67(19)
N4 N1 C1 N2 -174.23(16)
C2 N1 C1 C3 178.02(16)
N4 N1 C1 C3 4.5(3)
N5 C3 C1 N2 -176.25(16)
C4 C3 C1 N2 4.6(2)
N5 C3 C1 N1 5.2(2)
C4 C3 C1 N1 -173.88(16)
N3 C2 C8 N6 177.36(17)
N1 C2 C8 N6 0.5(3)
N3 C2 C8 C9 -2.7(3)
N1 C2 C8 C9 -179.56(17)
N1 C2 N3 N2 -0.10(19)
C8 C2 N3 N2 -177.49(15)
C1 N2 N3 C2 -0.32(19)
C4 C5 C6 C7 1.2(3)
N5 C7 C6 C5 -1.0(3)
C6 C5 C4 C3 0.1(3)
N5 C3 C4 C5 -1.7(3)
C1 C3 C4 C5 177.34(16)
C9 C8 N6 C12 1.6(3)
C2 C8 N6 C12 -178.42(18)
N6 C8 C9 C10 -0.9(3)
C2 C8 C9 C10 179.09(18)
C12 C11 C10 C9 0.4(4)
C8 C9 C10 C11 -0.1(3)
C8 N6 C12 C11 -1.3(4)
C10 C11 C12 N6 0.3(4)

loop_
_cod_related_entry_id
_cod_related_entry_database
_cod_related_entry_code
1 ChemSpider 496650
